data_4113856
loop_
_publ_author_name
'Young-A Lee'
'Richard Eisenberg'

_publ_section_title
;
 Luminescence Tribochromism and Bright Emission in Gold(I) Thiouracilate
 Complexes
;
_journal_name_full 'Journal of the American Chemical Society'
_journal_page_first 7778
_journal_page_last 7779
_journal_paper_doi 10.1021/ja034560k
_journal_volume 125
_journal_year 2003
_chemical_formula_sum 'C132 H104 Au8 F9 N8 O22 P8 S4'
_chemical_formula_weight 4276.96
_chemical_name_common compound(1b)
_chemical_name_systematic
; 
 ? 
;
_space_group_IT_number 2
_symmetry_cell_setting triclinic
_symmetry_space_group_name_Hall '-P 1'
_symmetry_space_group_name_H-M 'P -1'
_atom_sites_solution_hydrogens geom
_atom_sites_solution_primary direct
_atom_sites_solution_secondary difmap
_audit_creation_method SHELXL-97
_cell_angle_alpha 84.383(2)
_cell_angle_beta 77.259(2)
_cell_angle_gamma 83.480(2)
_cell_formula_units_Z 2
_cell_length_a 13.8976(12)
_cell_length_b 21.5548(19)
_cell_length_c 26.928(2)
_cell_measurement_temperature 193(2)
_cell_volume 7794.9(11)
_computing_cell_refinement 'Bruker SMART'
_computing_data_collection 'Bruker SMART'
_computing_data_reduction 'Bruker SHELXTL'
_computing_molecular_graphics 'Bruker SHELXTL'
_computing_publication_material 'Bruker SHELXTL'
_computing_structure_refinement 'SHELXH-97 (Sheldrick, 1997)'
_computing_structure_solution 'SHELXS-97 (Sheldrick, 1990)'
_diffrn_ambient_temperature 193(2)
_diffrn_measured_fraction_theta_full 0.806
_diffrn_measured_fraction_theta_max 0.806
_diffrn_measurement_device_type 'CCD area detector'
_diffrn_measurement_method 'phi and omega scans'
_diffrn_radiation_monochromator graphite
_diffrn_radiation_source 'fine-focus sealed tube'
_diffrn_radiation_type MoK\a
_diffrn_radiation_wavelength 0.71073
_diffrn_reflns_av_R_equivalents 0.0301
_diffrn_reflns_av_sigmaI/netI 0.0630
_diffrn_reflns_limit_h_max 15
_diffrn_reflns_limit_h_min -18
_diffrn_reflns_limit_k_max 27
_diffrn_reflns_limit_k_min -26
_diffrn_reflns_limit_l_max 35
_diffrn_reflns_limit_l_min -35
_diffrn_reflns_number 44514
_diffrn_reflns_theta_full 28.32
_diffrn_reflns_theta_max 28.32
_diffrn_reflns_theta_min 1.71
_exptl_absorpt_coefficient_mu 7.706
_exptl_absorpt_correction_T_max 0.928
_exptl_absorpt_correction_T_min 0.521
_exptl_absorpt_correction_type 'empirical; SADABS'
_exptl_crystal_colour Colorless
_exptl_crystal_density_diffrn 1.822
_exptl_crystal_density_meas ?
_exptl_crystal_description Block
_exptl_crystal_F_000 4050
_exptl_crystal_size_max 0.26
_exptl_crystal_size_mid 0.12
_exptl_crystal_size_min 0.10
_refine_diff_density_max 3.016
_refine_diff_density_min -1.913
_refine_diff_density_rms 0.210
_refine_ls_extinction_method none
_refine_ls_goodness_of_fit_ref 1.073
_refine_ls_hydrogen_treatment mixed
_refine_ls_matrix_type full
_refine_ls_number_parameters 1720
_refine_ls_number_reflns 31312
_refine_ls_number_restraints 7
_refine_ls_restrained_S_all 1.074
_refine_ls_R_factor_all 0.0780
_refine_ls_R_factor_gt 0.0556
_refine_ls_shift/su_max 3.688
_refine_ls_shift/su_mean 0.051
_refine_ls_structure_factor_coef Fsqd
_refine_ls_weighting_details 'calc w=1/[\s^2^(Fo^2^)+(0.0872P)^2^+5.4862P] where P=(Fo^2^+2Fc^2^)/3'
_refine_ls_weighting_scheme calc
_refine_ls_wR_factor_gt 0.1472
_refine_ls_wR_factor_ref 0.1545
_reflns_number_gt 22900
_reflns_number_total 31312
_reflns_threshold_expression >2sigma(I)
_cod_data_source_file ja034560ksi20030207_022101_2.cif
_cod_data_source_block sad
_cod_depositor_comments
;
The following automatic conversions were performed:

'_exptl_crystal_density_meas' value 'na' was changed to '?' - the
value is perceived as not measured.

Automatic conversion script
Id: cif_fix_values 3008 2015-01-20 13:52:24Z robertas 
;
_cod_original_cell_volume 7794.9(12)
_cod_database_code 4113856

loop_
_symmetry_equiv_pos_as_xyz
'x, y, z'
'-x, -y, -z'

loop_
_atom_site_label
_atom_site_type_symbol
_atom_site_fract_x
_atom_site_fract_y
_atom_site_fract_z
_atom_site_U_iso_or_equiv
_atom_site_adp_type
_atom_site_occupancy
_atom_site_symmetry_multiplicity
_atom_site_calc_flag
_atom_site_refinement_flags
Au1 Au 0.20493(3) 0.264759(19) 0.648186(16) 0.03664(10) Uani 1 1 d .
Au2 Au 0.30525(3) 0.14094(2) 0.646317(17) 0.04143(11) Uani 1 1 d .
Au3 Au 0.49189(3) 0.14128(2) 0.700752(16) 0.03858(11) Uani 1 1 d .
Au4 Au 0.45973(3) 0.122434(19) 0.810550(15) 0.03497(10) Uani 1 1 d .
Au5 Au 0.58516(3) 0.221226(18) 0.846172(15) 0.03337(10) Uani 1 1 d .
Au6 Au 0.55240(4) 0.35434(2) 0.856896(17) 0.04363(12) Uani 1 1 d .
Au7 Au 0.79056(3) 0.37793(2) 0.809011(17) 0.04016(11) Uani 1 1 d .
Au8 Au 0.91578(3) 0.35776(2) 0.711166(17) 0.04096(11) Uani 1 1 d .
P1 P 0.2587(2) 0.28879(13) 0.56451(11) 0.0376(6) Uani 1 1 d .
P2 P 0.3620(2) 0.15650(14) 0.56039(11) 0.0388(6) Uani 1 1 d .
P3 P 0.5808(2) 0.04870(14) 0.68940(11) 0.0367(6) Uani 1 1 d .
P4 P 0.5370(2) 0.02368(13) 0.80694(10) 0.0349(6) Uani 1 1 d .
P5 P 0.5189(2) 0.19856(12) 0.92925(10) 0.0324(6) Uani 1 1 d .
P6 P 0.5068(2) 0.33909(13) 0.94339(11) 0.0403(7) Uani 1 1 d .
P7 P 0.7641(2) 0.48199(14) 0.78454(12) 0.0418(7) Uani 1 1 d .
P8 P 0.8982(2) 0.45736(14) 0.67981(12) 0.0420(7) Uani 1 1 d .
S1 S 0.2293(2) 0.12124(13) 0.73137(11) 0.0415(6) Uani 1 1 d .
S2 S 0.3705(2) 0.22056(13) 0.81422(11) 0.0381(6) Uani 1 1 d .
S3 S 0.5786(2) 0.37014(13) 0.76855(11) 0.0426(7) Uani 1 1 d .
S4 S 0.8349(2) 0.27465(13) 0.83676(11) 0.0408(6) Uani 1 1 d .
N1 N 0.1694(6) 0.2474(4) 0.7276(3) 0.0342(19) Uani 1 1 d .
N2 N 0.1393(6) 0.1874(4) 0.8059(3) 0.0347(19) Uani 1 1 d .
N3 N 0.4367(6) 0.2340(4) 0.7106(3) 0.0341(19) Uani 1 1 d .
N4 N 0.3589(6) 0.3217(4) 0.7550(4) 0.042(2) Uani 1 1 d .
N5 N 0.6447(6) 0.2450(4) 0.7686(3) 0.0330(19) Uani 1 1 d .
N6 N 0.6712(7) 0.3085(4) 0.6913(4) 0.045(2) Uani 1 1 d .
N7 N 0.9174(7) 0.2628(4) 0.7366(4) 0.042(2) Uani 1 1 d .
N8 N 0.9135(6) 0.1725(4) 0.7923(4) 0.038(2) Uani 1 1 d .
O1 O 0.1301(6) 0.3512(4) 0.7244(3) 0.052(2) Uani 1 1 d .
O2 O 0.4985(7) 0.2478(4) 0.6252(3) 0.058(2) Uani 1 1 d .
O3 O 0.7064(6) 0.1440(3) 0.7680(3) 0.0426(18) Uani 1 1 d .
O4 O 0.9755(6) 0.2531(4) 0.6517(3) 0.054(2) Uani 1 1 d .
C1 C 0.1764(7) 0.1918(5) 0.7554(4) 0.035(2) Uani 1 1 d .
C2 C 0.1337(8) 0.3021(5) 0.7506(5) 0.041(3) Uani 1 1 d .
C3 C 0.1000(7) 0.2980(5) 0.8066(4) 0.038(2) Uani 1 1 d .
H3 H 0.0773 0.3338 0.8240 0.045 Uiso 1 1 calc R
C4 C 0.1030(7) 0.2403(5) 0.8323(4) 0.038(3) Uani 1 1 d .
C5 C 0.0695(9) 0.2287(6) 0.8886(4) 0.051(3) Uani 1 1 d .
H5A H 0.0787 0.1846 0.8979 0.077 Uiso 1 1 calc R
H5B H 0.0006 0.2432 0.8986 0.077 Uiso 1 1 calc R
H5C H 0.1076 0.2507 0.9056 0.077 Uiso 1 1 calc R
C6 C 0.3727(8) 0.2395(5) 0.5406(4) 0.038(2) Uani 1 1 d .
H6A H 0.3888 0.2449 0.5036 0.045 Uiso 1 1 calc R
H6B H 0.4267 0.2530 0.5531 0.045 Uiso 1 1 calc R
C7 C 0.2958(8) 0.3680(5) 0.5546(4) 0.042(3) Uani 1 1 d .
C8 C 0.2422(10) 0.4132(6) 0.5865(5) 0.054(3) Uani 1 1 d .
H8 H 0.1892 0.4017 0.6122 0.064 Uiso 1 1 calc R
C9 C 0.2655(11) 0.4727(6) 0.5809(5) 0.059(3) Uani 1 1 d .
H9 H 0.2292 0.5020 0.6026 0.071 Uiso 1 1 calc R
C10 C 0.3423(10) 0.4899(6) 0.5433(5) 0.057(3) Uani 1 1 d .
H10 H 0.3571 0.5313 0.5390 0.068 Uiso 1 1 calc R
C11 C 0.4002(10) 0.4460(6) 0.5106(5) 0.058(3) Uani 1 1 d .
H11 H 0.4544 0.4578 0.4858 0.069 Uiso 1 1 calc R
C12 C 0.3750(10) 0.3856(6) 0.5161(4) 0.052(3) Uani 1 1 d .
H12 H 0.4107 0.3564 0.4942 0.063 Uiso 1 1 calc R
C13 C 0.1748(8) 0.2852(5) 0.5216(4) 0.041(3) Uani 1 1 d .
C14 C 0.0895(8) 0.2553(5) 0.5388(4) 0.042(3) Uani 1 1 d .
H14 H 0.0727 0.2392 0.5725 0.050 Uiso 1 1 calc R
C15 C 0.0306(10) 0.2498(6) 0.5057(5) 0.058(3) Uani 1 1 d .
H15 H -0.0264 0.2292 0.5169 0.070 Uiso 1 1 calc R
C16 C 0.0546(10) 0.2748(6) 0.4553(5) 0.059(3) Uani 1 1 d .
H16 H 0.0125 0.2716 0.4334 0.071 Uiso 1 1 calc R
C17 C 0.1390(10) 0.3036(6) 0.4380(4) 0.051(3) Uani 1 1 d .
H17 H 0.1563 0.3191 0.4040 0.061 Uiso 1 1 calc R
C18 C 0.1973(9) 0.3095(5) 0.4711(4) 0.048(3) Uani 1 1 d .
H18 H 0.2540 0.3304 0.4598 0.058 Uiso 1 1 calc R
C19 C 0.4800(8) 0.1179(6) 0.5322(4) 0.044(3) Uani 1 1 d .
C20 C 0.5015(9) 0.0545(6) 0.5520(5) 0.052(3) Uani 1 1 d .
H20 H 0.4577 0.0363 0.5793 0.063 Uiso 1 1 calc R
C21 C 0.5896(10) 0.0211(7) 0.5293(6) 0.066(4) Uani 1 1 d .
H21 H 0.6056 -0.0195 0.5421 0.079 Uiso 1 1 calc R
C22 C 0.6549(9) 0.0483(7) 0.4870(5) 0.063(4) Uani 1 1 d .
H22 H 0.7124 0.0255 0.4711 0.076 Uiso 1 1 calc R
C23 C 0.6316(10) 0.1090(7) 0.4697(5) 0.068(4) Uani 1 1 d .
H23 H 0.6758 0.1277 0.4429 0.082 Uiso 1 1 calc R
C24 C 0.5468(9) 0.1423(7) 0.4905(5) 0.060(4) Uani 1 1 d .
H24 H 0.5325 0.1826 0.4766 0.073 Uiso 1 1 calc R
C25 C 0.2753(8) 0.1332(5) 0.5254(5) 0.044(3) Uani 1 1 d .
C26 C 0.2819(9) 0.1495(6) 0.4754(5) 0.051(3) Uani 1 1 d .
H26 H 0.3324 0.1735 0.4582 0.061 Uiso 1 1 calc R
C27 C 0.2169(10) 0.1321(7) 0.4489(6) 0.068(4) Uani 1 1 d .
H27 H 0.2195 0.1458 0.4148 0.081 Uiso 1 1 calc R
C28 C 0.1463(13) 0.0929(9) 0.4757(8) 0.086(5) Uani 1 1 d .
H28 H 0.1038 0.0787 0.4580 0.104 Uiso 1 1 calc R
C29 C 0.1362(12) 0.0746(8) 0.5246(8) 0.092(6) Uani 1 1 d .
H29 H 0.0872 0.0490 0.5406 0.111 Uiso 1 1 calc R
C30 C 0.2016(9) 0.0948(6) 0.5526(6) 0.065(4) Uani 1 1 d .
H30 H 0.1960 0.0833 0.5872 0.078 Uiso 1 1 calc R
C31 C 0.3923(7) 0.2594(5) 0.7540(4) 0.037(3) Uani 1 1 d .
C32 C 0.3687(9) 0.3597(6) 0.7099(5) 0.048(3) Uani 1 1 d .
C33 C 0.4140(9) 0.3356(6) 0.6658(5) 0.051(3) Uani 1 1 d .
H33 H 0.4205 0.3613 0.6356 0.061 Uiso 1 1 calc R
C34 C 0.4523(9) 0.2721(6) 0.6640(5) 0.046(3) Uani 1 1 d .
C35 C 0.3267(10) 0.4283(5) 0.7157(6) 0.061(4) Uani 1 1 d .
H35A H 0.2981 0.4340 0.7510 0.091 Uiso 1 1 calc R
H35B H 0.2766 0.4387 0.6960 0.091 Uiso 1 1 calc R
H35C H 0.3790 0.4551 0.7039 0.091 Uiso 1 1 calc R
C36 C 0.6263(8) 0.0178(5) 0.7467(4) 0.039(2) Uani 1 1 d .
H36A H 0.6825 0.0399 0.7482 0.047 Uiso 1 1 calc R
H36B H 0.6501 -0.0259 0.7431 0.047 Uiso 1 1 calc R
C37 C 0.6910(8) 0.0597(5) 0.6413(5) 0.046(3) Uani 1 1 d .
C38 C 0.6873(9) 0.1065(6) 0.6023(4) 0.047(3) Uani 1 1 d .
H38 H 0.6275 0.1302 0.6012 0.056 Uiso 1 1 calc R
C39 C 0.7706(10) 0.1189(7) 0.5649(5) 0.059(3) Uani 1 1 d .
H39 H 0.7672 0.1500 0.5387 0.071 Uiso 1 1 calc R
C40 C 0.8583(12) 0.0836(8) 0.5681(5) 0.076(5) Uani 1 1 d .
H40 H 0.9156 0.0935 0.5447 0.092 Uiso 1 1 calc R
C41 C 0.8652(11) 0.0354(8) 0.6035(7) 0.088(6) Uani 1 1 d .
H41 H 0.9247 0.0106 0.6029 0.106 Uiso 1 1 calc R
C42 C 0.7799(10) 0.0233(7) 0.6415(5) 0.062(4) Uani 1 1 d .
H42 H 0.7834 -0.0091 0.6667 0.074 Uiso 1 1 calc R
C43 C 0.5183(8) -0.0155(6) 0.6748(4) 0.046(3) Uani 1 1 d .
C44 C 0.4181(9) -0.0125(6) 0.6875(5) 0.054(3) Uani 1 1 d .
H44 H 0.3825 0.0223 0.7029 0.065 Uiso 1 1 calc R
C45 C 0.3671(12) -0.0610(9) 0.6779(6) 0.078(5) Uani 1 1 d .
H45 H 0.2983 -0.0585 0.6862 0.094 Uiso 1 1 calc R
C46 C 0.4196(15) -0.1108(8) 0.6565(6) 0.082(5) Uani 1 1 d .
H46 H 0.3868 -0.1437 0.6504 0.098 Uiso 1 1 calc R
C47 C 0.5223(15) -0.1145(7) 0.6430(6) 0.088(6) Uani 1 1 d .
H47 H 0.5583 -0.1494 0.6280 0.106 Uiso 1 1 calc R
C48 C 0.5683(12) -0.0672(7) 0.6521(5) 0.069(4) Uani 1 1 d .
H48 H 0.6370 -0.0693 0.6425 0.083 Uiso 1 1 calc R
C49 C 0.6131(7) -0.0036(5) 0.8525(4) 0.036(2) Uani 1 1 d .
C50 C 0.6824(8) 0.0365(5) 0.8598(4) 0.039(2) Uani 1 1 d .
H50 H 0.6847 0.0759 0.8422 0.047 Uiso 1 1 calc R
C51 C 0.7463(8) 0.0187(6) 0.8924(4) 0.044(3) Uani 1 1 d .
H51 H 0.7920 0.0451 0.8964 0.053 Uiso 1 1 calc R
C52 C 0.7406(9) -0.0407(6) 0.9194(5) 0.049(3) Uani 1 1 d .
H52 H 0.7820 -0.0532 0.9421 0.059 Uiso 1 1 calc R
C53 C 0.6742(8) -0.0802(6) 0.9126(5) 0.048(3) Uani 1 1 d .
H53 H 0.6725 -0.1194 0.9304 0.057 Uiso 1 1 calc R
C54 C 0.6079(8) -0.0624(5) 0.8791(4) 0.043(3) Uani 1 1 d .
H54 H 0.5627 -0.0892 0.8750 0.051 Uiso 1 1 calc R
C55 C 0.4535(8) -0.0342(5) 0.8089(4) 0.038(2) Uani 1 1 d .
C56 C 0.3496(9) -0.0184(6) 0.8253(4) 0.049(3) Uani 1 1 d .
H56 H 0.3262 0.0220 0.8344 0.059 Uiso 1 1 calc R
C57 C 0.2841(10) -0.0616(7) 0.8278(5) 0.059(3) Uani 1 1 d .
H57 H 0.2166 -0.0509 0.8391 0.071 Uiso 1 1 calc R
C58 C 0.3189(10) -0.1224(7) 0.8133(5) 0.063(4) Uani 1 1 d .
H58 H 0.2745 -0.1522 0.8153 0.075 Uiso 1 1 calc R
C59 C 0.4184(10) -0.1377(6) 0.7961(5) 0.055(3) Uani 1 1 d .
H59 H 0.4412 -0.1776 0.7857 0.065 Uiso 1 1 calc R
C60 C 0.4845(9) -0.0942(5) 0.7942(4) 0.046(3) Uani 1 1 d .
H60 H 0.5519 -0.1054 0.7827 0.055 Uiso 1 1 calc R
C61 C 0.6348(8) 0.3012(5) 0.7423(4) 0.036(2) Uani 1 1 d .
C62 C 0.7197(8) 0.2616(6) 0.6645(4) 0.043(3) Uani 1 1 d .
C63 C 0.7333(8) 0.2049(6) 0.6889(4) 0.045(3) Uani 1 1 d .
H63 H 0.7667 0.1717 0.6705 0.054 Uiso 1 1 calc R
C64 C 0.6967(8) 0.1945(5) 0.7437(4) 0.037(2) Uani 1 1 d .
C65 C 0.7588(10) 0.2753(6) 0.6075(5) 0.059(3) Uani 1 1 d .
H65A H 0.7410 0.3185 0.5980 0.089 Uiso 1 1 calc R
H65B H 0.7304 0.2491 0.5888 0.089 Uiso 1 1 calc R
H65C H 0.8296 0.2670 0.5997 0.089 Uiso 1 1 calc R
C66 C 0.4458(8) 0.2659(5) 0.9583(4) 0.043(3) Uani 1 1 d .
H66A H 0.4307 0.2570 0.9951 0.052 Uiso 1 1 calc R
H66B H 0.3835 0.2722 0.9470 0.052 Uiso 1 1 calc R
C67 C 0.6060(7) 0.1713(5) 0.9692(4) 0.032(2) Uani 1 1 d .
C68 C 0.5709(8) 0.1549(5) 1.0218(4) 0.043(3) Uani 1 1 d .
H68 H 0.5032 0.1573 1.0356 0.051 Uiso 1 1 calc R
C69 C 0.6377(9) 0.1355(5) 1.0524(4) 0.044(3) Uani 1 1 d .
H69 H 0.6146 0.1252 1.0871 0.053 Uiso 1 1 calc R
C70 C 0.7358(10) 0.1312(6) 1.0330(5) 0.053(3) Uani 1 1 d .
H70 H 0.7794 0.1171 1.0543 0.063 Uiso 1 1 calc R
C71 C 0.7742(9) 0.1476(6) 0.9807(5) 0.056(3) Uani 1 1 d .
H71 H 0.8421 0.1448 0.9673 0.067 Uiso 1 1 calc R
C72 C 0.7067(8) 0.1679(5) 0.9504(4) 0.042(3) Uani 1 1 d .
H72 H 0.7303 0.1797 0.9161 0.051 Uiso 1 1 calc R
C73 C 0.4313(8) 0.1396(5) 0.9404(4) 0.034(2) Uani 1 1 d .
C74 C 0.4642(8) 0.0773(5) 0.9482(4) 0.038(2) Uani 1 1 d .
H74 H 0.5295 0.0664 0.9512 0.046 Uiso 1 1 calc R
C75 C 0.4028(8) 0.0313(5) 0.9514(4) 0.042(3) Uani 1 1 d .
H75 H 0.4278 -0.0103 0.9551 0.050 Uiso 1 1 calc R
C76 C 0.3048(8) 0.0452(5) 0.9495(4) 0.045(3) Uani 1 1 d .
H76 H 0.2626 0.0138 0.9529 0.054 Uiso 1 1 calc R
C77 C 0.2716(9) 0.1067(6) 0.9424(5) 0.056(3) Uani 1 1 d .
H77 H 0.2059 0.1169 0.9400 0.067 Uiso 1 1 calc R
C78 C 0.3326(8) 0.1547(5) 0.9387(5) 0.045(3) Uani 1 1 d .
H78 H 0.3073 0.1964 0.9350 0.054 Uiso 1 1 calc R
C79 C 0.4166(9) 0.3970(5) 0.9740(5) 0.048(3) Uani 1 1 d .
C80 C 0.3377(10) 0.3834(6) 1.0133(5) 0.060(4) Uani 1 1 d .
H80 H 0.3295 0.3419 1.0249 0.073 Uiso 1 1 calc R
C81 C 0.2716(10) 0.4298(7) 1.0355(5) 0.062(4) Uani 1 1 d .
H81 H 0.2194 0.4191 1.0620 0.075 Uiso 1 1 calc R
C82 C 0.2803(12) 0.4911(7) 1.0198(6) 0.069(4) Uani 1 1 d .
H82 H 0.2334 0.5222 1.0342 0.083 Uiso 1 1 calc R
C83 C 0.3577(13) 0.5056(7) 0.9832(7) 0.079(5) Uani 1 1 d .
H83 H 0.3680 0.5473 0.9735 0.095 Uiso 1 1 calc R
C84 C 0.4236(12) 0.4579(7) 0.9592(6) 0.075(4) Uani 1 1 d .
H84 H 0.4742 0.4689 0.9320 0.090 Uiso 1 1 calc R
C85 C 0.6080(9) 0.3300(5) 0.9758(5) 0.046(3) Uani 1 1 d .
C86 C 0.5957(9) 0.3085(5) 1.0282(5) 0.049(3) Uani 1 1 d .
H86 H 0.5330 0.3005 1.0469 0.059 Uiso 1 1 calc R
C87 C 0.6739(11) 0.2995(6) 1.0511(6) 0.064(4) Uani 1 1 d .
H87 H 0.6652 0.2832 1.0849 0.077 Uiso 1 1 calc R
C88 C 0.7684(12) 0.3146(7) 1.0244(7) 0.074(4) Uani 1 1 d .
H88 H 0.8215 0.3092 1.0407 0.089 Uiso 1 1 calc R
C89 C 0.7818(12) 0.3375(7) 0.9740(8) 0.081(5) Uani 1 1 d .
H89 H 0.8443 0.3478 0.9566 0.097 Uiso 1 1 calc R
C90 C 0.7025(10) 0.3458(6) 0.9481(6) 0.059(3) Uani 1 1 d .
H90 H 0.7119 0.3611 0.9140 0.070 Uiso 1 1 calc R
C91 C 0.8942(8) 0.2345(5) 0.7833(5) 0.044(3) Uani 1 1 d .
C92 C 0.9489(8) 0.1358(6) 0.7534(4) 0.044(3) Uani 1 1 d .
C93 C 0.9679(8) 0.1615(6) 0.7056(5) 0.046(3) Uani 1 1 d .
H93 H 0.9896 0.1357 0.6788 0.055 Uiso 1 1 calc R
C94 C 0.9562(8) 0.2260(5) 0.6949(5) 0.041(3) Uani 1 1 d .
C95 C 0.9585(11) 0.0656(6) 0.7687(5) 0.065(4) Uani 1 1 d .
H95A H 0.9412 0.0588 0.8052 0.098 Uiso 1 1 calc R
H95B H 1.0256 0.0485 0.7566 0.098 Uiso 1 1 calc R
H95C H 0.9147 0.0453 0.7539 0.098 Uiso 1 1 calc R
C96 C 0.7858(8) 0.4945(5) 0.7147(4) 0.042(3) Uani 1 1 d .
H96A H 0.7309 0.4800 0.7037 0.051 Uiso 1 1 calc R
H96B H 0.7849 0.5392 0.7056 0.051 Uiso 1 1 calc R
C97 C 0.6438(9) 0.5214(5) 0.8081(5) 0.047(3) Uani 1 1 d .
C98 C 0.6261(11) 0.5470(7) 0.8562(5) 0.064(4) Uani 1 1 d .
H98 H 0.6756 0.5423 0.8749 0.077 Uiso 1 1 calc R
C99 C 0.5359(13) 0.5786(7) 0.8753(6) 0.075(4) Uani 1 1 d .
H99 H 0.5234 0.5932 0.9077 0.090 Uiso 1 1 calc R
C100 C 0.4651(11) 0.5885(6) 0.8472(6) 0.072(4) Uani 1 1 d .
H100 H 0.4057 0.6118 0.8598 0.087 Uiso 1 1 calc R
C101 C 0.4793(11) 0.5653(7) 0.8013(7) 0.073(4) Uani 1 1 d .
H101 H 0.4303 0.5721 0.7822 0.087 Uiso 1 1 calc R
C102 C 0.5679(10) 0.5312(6) 0.7831(5) 0.058(3) Uani 1 1 d .
H102 H 0.5762 0.5138 0.7519 0.069 Uiso 1 1 calc R
C103 C 0.8487(9) 0.5272(6) 0.8058(5) 0.055(3) Uani 1 1 d .
C104 C 0.9030(9) 0.5001(7) 0.8389(5) 0.061(4) Uani 1 1 d .
H104 H 0.8994 0.4578 0.8493 0.074 Uiso 1 1 calc R
C105 C 0.9665(12) 0.5349(9) 0.8583(7) 0.092(5) Uani 1 1 d .
H105 H 1.0043 0.5168 0.8814 0.110 Uiso 1 1 calc R
C106 C 0.9677(13) 0.6008(10) 0.8395(8) 0.102(7) Uani 1 1 d .
H106 H 1.0073 0.6263 0.8505 0.122 Uiso 1 1 calc R
C107 C 0.9109(14) 0.6246(9) 0.8058(8) 0.102(6) Uani 1 1 d .
H107 H 0.9123 0.6668 0.7947 0.123 Uiso 1 1 calc R
C108 C 0.8535(11) 0.5912(6) 0.7877(6) 0.069(4) Uani 1 1 d .
H108 H 0.8173 0.6092 0.7639 0.083 Uiso 1 1 calc R
C109 C 0.8900(9) 0.4607(6) 0.6140(5) 0.051(3) Uani 1 1 d .
C110 C 0.8360(9) 0.5112(5) 0.5906(5) 0.049(3) Uani 1 1 d .
H110 H 0.8004 0.5432 0.6097 0.059 Uiso 1 1 calc R
C111 C 0.8373(10) 0.5120(7) 0.5394(5) 0.063(4) Uani 1 1 d .
H111 H 0.8031 0.5455 0.5241 0.075 Uiso 1 1 calc R
C112 C 0.8879(11) 0.4645(6) 0.5094(5) 0.060(4) Uani 1 1 d .
H112 H 0.8868 0.4647 0.4750 0.072 Uiso 1 1 calc R
C113 C 0.9407(10) 0.4162(6) 0.5344(5) 0.058(3) Uani 1 1 d .
H113 H 0.9766 0.3843 0.5153 0.069 Uiso 1 1 calc R
C114 C 0.9418(10) 0.4139(5) 0.5849(5) 0.050(3) Uani 1 1 d .
H114 H 0.9775 0.3808 0.5997 0.060 Uiso 1 1 calc R
C115 C 0.9908(9) 0.5083(6) 0.6810(5) 0.053(3) Uani 1 1 d .
C116 C 0.9987(11) 0.5637(7) 0.6495(6) 0.073(4) Uani 1 1 d .
H116 H 0.9563 0.5725 0.6268 0.087 Uiso 1 1 calc R
C117 C 1.0627(12) 0.6044(7) 0.6499(7) 0.082(5) Uani 1 1 d .
H117 H 1.0691 0.6390 0.6262 0.099 Uiso 1 1 calc R
C118 C 1.1233(11) 0.5938(7) 0.6885(7) 0.081(5) Uani 1 1 d .
H118 H 1.1635 0.6240 0.6923 0.097 Uiso 1 1 calc R
C119 C 1.1204(10) 0.5392(7) 0.7188(6) 0.072(4) Uani 1 1 d .
H119 H 1.1616 0.5307 0.7421 0.086 Uiso 1 1 calc R
C120 C 1.0540(10) 0.4955(6) 0.7146(5) 0.061(4) Uani 1 1 d .
H120 H 1.0531 0.4578 0.7346 0.073 Uiso 1 1 calc R
C121 C 1.0130(10) 0.0105(10) 0.9180(7) 0.093(7) Uani 1 1 d .
C122 C 1.0237(10) 0.0711(6) 0.8835(4) 0.047(3) Uani 1 1 d .
C123 C 0.0811(17) 0.3843(15) 0.9639(13) 0.151(12) Uani 1 1 d .
C124 C 0.1555(15) 0.3273(11) 0.9715(10) 0.129(10) Uani 1 1 d D
C125 C 0.7143(18) 0.3029(16) 0.4567(9) 0.137(12) Uani 1 1 d D
C126 C 0.7397(13) 0.2640(10) 0.4131(9) 0.130(9) Uani 1 1 d D
F1 F 0.9325(6) 0.0078(4) 0.9531(3) 0.075(2) Uani 1 1 d .
F2 F 1.0005(9) -0.0373(5) 0.8852(5) 0.119(4) Uani 1 1 d .
F3 F 1.0903(6) -0.0160(5) 0.9340(4) 0.096(3) Uani 1 1 d .
F4 F 0.0378(12) 0.3822(7) 0.9272(8) 0.196(8) Uani 1 1 d .
F5 F 0.1113(13) 0.4389(7) 0.9589(11) 0.266(14) Uani 1 1 d .
F6 F 0.0069(16) 0.3899(13) 1.0075(10) 0.308(15) Uani 1 1 d .
F7 F 0.772(2) 0.290(3) 0.4841(10) 0.43(3) Uani 1 1 d .
F8 F 0.6272(13) 0.3064(16) 0.4828(9) 0.315(18) Uani 1 1 d D
F9 F 0.732(3) 0.3557(10) 0.4472(10) 0.32(2) Uani 1 1 d .
O5 O 0.9450(6) 0.1043(4) 0.8817(3) 0.049(2) Uani 1 1 d .
O6 O 1.1114(6) 0.0770(4) 0.8616(3) 0.055(2) Uani 1 1 d .
O7 O 0.139(2) 0.2927(11) 1.0152(9) 0.245(14) Uani 1 1 d .
O8 O 0.2238(9) 0.3214(5) 0.9344(5) 0.088(3) Uani 1 1 d D
O9 O 0.6769(12) 0.2478(10) 0.3943(6) 0.160(7) Uani 1 1 d D
O10 O 0.8265(13) 0.2455(14) 0.3991(12) 0.296(18) Uani 1 1 d D
O1S O 0.6249(8) 0.4199(5) 0.6353(4) 0.077(3) Uani 1 1 d .
O2S O 0.7637(15) -0.1166(7) 0.7413(8) 0.174(8) Uani 1 1 d .
O3S O 0.273(2) 0.3429(9) 0.3099(5) 0.184(10) Uani 1 1 d .
O4S O 0.2782(9) 0.3794(5) 0.8434(4) 0.089(3) Uani 1 1 d .
O5S O 0.5510(17) 0.5457(8) 0.6490(6) 0.192(9) Uani 1 1 d D
O6S O 0.385(2) 0.2906(11) 0.2584(11) 0.260(14) Uani 1 1 d D
O7S O 0.8961(10) 0.0550(15) 0.3468(7) 0.287(18) Uani 1 1 d .
O8S O 0.350(2) 0.2418(7) 1.1010(14) 0.44(3) Uani 1 1 d .
O9S O 0.4610(8) 0.2722(6) 0.4166(4) 0.093(4) Uani 1 1 d .
O10S O -0.004(2) 0.210(2) 1.0523(16) 0.55(4) Uani 1 1 d .
O11S O -0.0793(10) 0.1066(7) 0.4150(7) 0.138(5) Uani 1 1 d .
O12S O 0.131(4) 0.2298(15) 0.3061(15) 0.47(3) Uani 1 1 d .
C1S C 0.6136(14) 0.4159(9) 0.5841(6) 0.097(6) Uani 1 1 d .
C2S C 0.8400(19) -0.0998(13) 0.7674(12) 0.153(10) Uani 1 1 d .
C3S C 0.357(2) 0.3474(12) 0.3401(13) 0.21(2) Uani 1 1 d .
C4S C 0.3008(14) 0.4404(7) 0.8514(7) 0.090(5) Uani 1 1 d .
C5S C 0.4460(18) 0.5634(15) 0.6390(12) 0.200(17) Uani 1 1 d D
C6S C 0.377(3) 0.2389(13) 0.2956(12) 0.27(3) Uani 1 1 d D

loop_
_atom_site_aniso_label
_atom_site_aniso_U_11
_atom_site_aniso_U_22
_atom_site_aniso_U_33
_atom_site_aniso_U_23
_atom_site_aniso_U_13
_atom_site_aniso_U_12
Au1 0.0353(2) 0.0347(2) 0.0353(2) 0.00605(17) -0.00395(17) 0.00161(17)
Au2 0.0422(2) 0.0346(2) 0.0395(2) 0.00431(18) 0.00157(19) 0.00385(18)
Au3 0.0380(2) 0.0392(2) 0.0368(2) -0.00102(18) -0.01015(18) 0.00664(18)
Au4 0.0331(2) 0.0338(2) 0.0354(2) 0.00130(17) -0.00579(17) 0.00165(17)
Au5 0.0383(2) 0.0278(2) 0.0322(2) 0.00605(16) -0.00631(17) -0.00507(16)
Au6 0.0616(3) 0.0281(2) 0.0392(2) 0.00488(18) -0.0084(2) -0.0069(2)
Au7 0.0404(2) 0.0357(2) 0.0409(2) 0.00590(18) -0.00672(19) -0.00014(18)
Au8 0.0389(2) 0.0355(2) 0.0430(2) 0.00964(18) -0.00392(19) -0.00067(18)
P1 0.0391(15) 0.0346(15) 0.0361(15) 0.0049(12) -0.0071(12) 0.0013(12)
P2 0.0350(15) 0.0355(15) 0.0401(16) 0.0006(12) -0.0007(12) 0.0040(12)
P3 0.0348(15) 0.0390(16) 0.0355(15) -0.0027(12) -0.0090(12) 0.0036(12)
P4 0.0351(14) 0.0340(15) 0.0334(14) 0.0002(11) -0.0060(12) 0.0007(12)
P5 0.0345(14) 0.0249(13) 0.0353(14) 0.0039(11) -0.0059(12) -0.0013(11)
P6 0.0521(18) 0.0248(14) 0.0414(16) 0.0000(12) -0.0063(14) -0.0024(12)
P7 0.0417(16) 0.0356(16) 0.0452(17) 0.0061(13) -0.0086(13) -0.0007(13)
P8 0.0425(16) 0.0355(16) 0.0440(17) 0.0101(13) -0.0075(13) -0.0012(13)
S1 0.0397(15) 0.0312(14) 0.0455(16) 0.0059(12) 0.0013(12) 0.0040(12)
S2 0.0332(14) 0.0367(15) 0.0430(15) -0.0023(12) -0.0072(12) 0.0002(11)
S3 0.0505(17) 0.0322(14) 0.0434(16) 0.0065(12) -0.0108(13) -0.0028(12)
S4 0.0376(14) 0.0390(15) 0.0420(15) 0.0098(12) -0.0069(12) -0.0013(12)
N1 0.024(4) 0.033(5) 0.042(5) 0.004(4) -0.003(4) 0.000(4)
N2 0.031(4) 0.040(5) 0.030(5) -0.002(4) 0.000(4) -0.004(4)
N3 0.031(4) 0.035(5) 0.034(5) 0.005(4) -0.002(4) -0.006(4)
N4 0.029(5) 0.032(5) 0.067(6) 0.004(4) -0.017(4) 0.000(4)
N5 0.030(4) 0.031(5) 0.036(5) 0.012(4) -0.009(4) -0.002(4)
N6 0.054(6) 0.036(5) 0.040(5) 0.014(4) -0.010(5) -0.005(5)
N7 0.047(6) 0.034(5) 0.044(5) 0.003(4) -0.011(4) -0.002(4)
N8 0.034(5) 0.025(5) 0.057(6) 0.003(4) -0.014(4) -0.009(4)
O1 0.053(5) 0.040(5) 0.058(5) 0.006(4) -0.011(4) 0.000(4)
O2 0.061(6) 0.066(6) 0.038(5) 0.013(4) -0.005(4) 0.003(5)
O3 0.056(5) 0.033(4) 0.034(4) 0.002(3) -0.003(4) -0.001(4)
O4 0.061(5) 0.047(5) 0.046(5) 0.008(4) 0.000(4) -0.004(4)
C1 0.028(5) 0.035(6) 0.038(6) 0.013(5) -0.008(4) -0.001(4)
C2 0.026(5) 0.033(6) 0.062(8) -0.001(5) -0.009(5) 0.003(4)
C3 0.032(6) 0.033(6) 0.047(6) -0.010(5) -0.004(5) 0.000(4)
C4 0.023(5) 0.055(7) 0.040(6) -0.001(5) -0.009(4) -0.014(5)
C5 0.060(8) 0.061(8) 0.036(6) 0.007(6) -0.019(6) -0.013(6)
C6 0.034(6) 0.037(6) 0.035(6) 0.010(5) -0.002(5) 0.003(5)
C7 0.040(6) 0.042(7) 0.044(6) 0.002(5) -0.014(5) -0.005(5)
C8 0.060(8) 0.050(8) 0.052(7) 0.014(6) -0.019(6) -0.008(6)
C9 0.082(10) 0.038(7) 0.057(8) 0.000(6) -0.016(7) -0.007(7)
C10 0.067(9) 0.033(7) 0.074(9) 0.009(6) -0.023(8) -0.018(6)
C11 0.053(8) 0.056(8) 0.063(9) 0.008(7) -0.009(7) -0.017(7)
C12 0.067(8) 0.050(8) 0.038(6) 0.009(6) -0.011(6) -0.010(6)
C13 0.048(7) 0.037(6) 0.034(6) -0.001(5) -0.008(5) 0.011(5)
C14 0.036(6) 0.056(7) 0.026(5) 0.004(5) 0.004(5) 0.002(5)
C15 0.052(8) 0.053(8) 0.068(9) -0.002(7) -0.011(7) -0.002(6)
C16 0.060(8) 0.060(9) 0.061(8) -0.007(7) -0.029(7) 0.013(7)
C17 0.062(8) 0.051(8) 0.034(6) 0.015(5) -0.009(6) -0.001(6)
C18 0.055(7) 0.043(7) 0.046(7) 0.004(5) -0.014(6) -0.003(6)
C19 0.032(6) 0.055(7) 0.047(7) -0.006(6) -0.013(5) 0.006(5)
C20 0.055(8) 0.054(8) 0.056(7) -0.013(6) -0.036(6) 0.015(6)
C21 0.057(9) 0.066(9) 0.084(11) -0.021(8) -0.041(8) 0.023(7)
C22 0.036(7) 0.095(12) 0.061(9) -0.024(8) -0.020(6) 0.017(7)
C23 0.046(8) 0.086(11) 0.060(9) 0.003(8) 0.002(7) 0.015(7)
C24 0.046(7) 0.072(9) 0.050(8) 0.023(7) 0.000(6) 0.009(6)
C25 0.035(6) 0.034(6) 0.061(8) -0.005(5) -0.006(6) 0.001(5)
C26 0.039(7) 0.054(8) 0.056(8) -0.017(6) -0.005(6) 0.006(6)
C27 0.040(7) 0.081(11) 0.084(11) -0.039(9) -0.019(7) 0.021(7)
C28 0.065(11) 0.087(13) 0.116(15) -0.035(12) -0.037(11) 0.017(9)
C29 0.067(11) 0.067(11) 0.147(18) 0.015(12) -0.029(12) -0.026(9)
C30 0.046(8) 0.062(9) 0.085(10) 0.008(8) -0.016(7) -0.010(7)
C31 0.028(5) 0.029(5) 0.058(7) 0.009(5) -0.021(5) -0.007(4)
C32 0.041(7) 0.042(7) 0.064(8) 0.005(6) -0.024(6) 0.003(5)
C33 0.045(7) 0.045(7) 0.066(8) 0.005(6) -0.023(6) -0.001(6)
C34 0.048(7) 0.048(7) 0.047(7) 0.002(6) -0.022(6) -0.005(6)
C35 0.068(9) 0.026(6) 0.085(10) 0.003(6) -0.016(8) 0.005(6)
C36 0.031(5) 0.038(6) 0.042(6) 0.004(5) -0.006(5) 0.008(5)
C37 0.040(6) 0.040(7) 0.052(7) 0.001(5) 0.000(5) 0.001(5)
C38 0.056(7) 0.050(7) 0.036(6) -0.007(5) -0.012(6) -0.002(6)
C39 0.058(8) 0.070(9) 0.047(7) 0.003(7) -0.009(6) -0.012(7)
C40 0.073(10) 0.088(12) 0.052(9) -0.001(8) 0.023(8) -0.010(9)
C41 0.058(9) 0.087(12) 0.093(12) 0.019(10) 0.014(9) 0.027(8)
C42 0.058(8) 0.072(9) 0.044(7) 0.016(7) -0.002(6) 0.006(7)
C43 0.037(6) 0.055(8) 0.045(7) 0.002(6) -0.011(5) 0.003(5)
C44 0.053(8) 0.056(8) 0.062(8) 0.001(6) -0.029(7) -0.018(6)
C45 0.070(10) 0.103(13) 0.063(10) 0.027(9) -0.020(8) -0.028(10)
C46 0.121(15) 0.071(11) 0.057(9) -0.022(8) -0.005(10) -0.035(11)
C47 0.121(16) 0.061(10) 0.080(11) -0.033(9) 0.009(11) -0.029(10)
C48 0.080(10) 0.068(10) 0.057(9) -0.018(7) 0.006(8) -0.026(8)
C49 0.031(5) 0.027(5) 0.046(6) 0.006(5) -0.009(5) 0.000(4)
C50 0.044(6) 0.029(6) 0.043(6) 0.007(5) -0.010(5) -0.002(5)
C51 0.041(6) 0.056(7) 0.036(6) 0.002(5) -0.010(5) -0.011(5)
C52 0.043(7) 0.049(7) 0.055(7) 0.012(6) -0.018(6) -0.002(5)
C53 0.044(7) 0.042(7) 0.059(8) 0.011(6) -0.019(6) -0.008(5)
C54 0.040(6) 0.039(6) 0.045(7) 0.006(5) -0.007(5) -0.003(5)
C55 0.049(7) 0.031(6) 0.034(6) 0.002(4) -0.015(5) -0.001(5)
C56 0.044(7) 0.055(8) 0.046(7) -0.004(6) -0.009(6) 0.004(6)
C57 0.043(7) 0.078(10) 0.053(8) -0.003(7) -0.006(6) -0.007(7)
C58 0.057(8) 0.078(10) 0.054(8) -0.003(7) -0.008(7) -0.021(8)
C59 0.063(8) 0.037(7) 0.062(8) -0.006(6) -0.012(7) -0.002(6)
C60 0.043(6) 0.043(7) 0.051(7) 0.000(5) -0.010(6) -0.005(5)
C61 0.037(6) 0.039(6) 0.036(6) 0.005(5) -0.015(5) -0.009(5)
C62 0.040(6) 0.052(7) 0.035(6) 0.006(5) -0.008(5) -0.010(5)
C63 0.043(7) 0.053(7) 0.042(7) -0.013(6) -0.007(5) -0.009(6)
C64 0.041(6) 0.035(6) 0.037(6) 0.006(5) -0.013(5) -0.012(5)
C65 0.071(9) 0.055(8) 0.046(7) 0.003(6) -0.003(7) -0.005(7)
C66 0.038(6) 0.046(7) 0.042(6) -0.001(5) -0.011(5) 0.011(5)
C67 0.036(5) 0.028(5) 0.029(5) 0.003(4) -0.003(4) -0.001(4)
C68 0.040(6) 0.042(7) 0.043(6) 0.004(5) -0.001(5) -0.009(5)
C69 0.054(7) 0.039(6) 0.039(6) 0.010(5) -0.010(6) -0.017(5)
C70 0.055(8) 0.048(7) 0.054(8) 0.006(6) -0.023(6) 0.012(6)
C71 0.044(7) 0.050(8) 0.067(9) 0.003(7) -0.010(6) 0.011(6)
C72 0.043(6) 0.050(7) 0.030(6) 0.003(5) -0.001(5) -0.002(5)
C73 0.042(6) 0.026(5) 0.032(5) 0.005(4) -0.007(5) -0.007(4)
C74 0.034(6) 0.034(6) 0.043(6) 0.002(5) -0.003(5) -0.001(5)
C75 0.050(7) 0.029(6) 0.050(7) -0.002(5) -0.011(5) -0.016(5)
C76 0.043(7) 0.043(7) 0.050(7) 0.008(5) -0.012(5) -0.016(5)
C77 0.039(7) 0.054(8) 0.078(9) 0.012(7) -0.022(6) -0.011(6)
C78 0.032(6) 0.041(6) 0.064(8) 0.005(6) -0.017(5) -0.005(5)
C79 0.059(8) 0.032(6) 0.053(7) -0.002(5) -0.018(6) 0.001(5)
C80 0.070(9) 0.032(7) 0.068(9) -0.007(6) 0.007(7) 0.006(6)
C81 0.062(9) 0.059(9) 0.064(9) -0.009(7) -0.016(7) 0.010(7)
C82 0.081(11) 0.045(8) 0.076(10) -0.013(7) -0.014(9) 0.016(7)
C83 0.090(12) 0.040(8) 0.099(13) -0.005(8) -0.008(10) 0.011(8)
C84 0.089(11) 0.060(10) 0.069(10) 0.004(8) -0.012(9) 0.004(8)
C85 0.059(8) 0.026(6) 0.056(7) -0.010(5) -0.015(6) -0.001(5)
C86 0.053(7) 0.036(6) 0.053(7) 0.001(5) 0.002(6) -0.006(5)
C87 0.076(10) 0.052(8) 0.071(9) -0.007(7) -0.029(8) -0.003(7)
C88 0.070(10) 0.057(9) 0.103(13) -0.022(9) -0.034(10) 0.001(8)
C89 0.056(9) 0.055(10) 0.130(16) -0.026(10) -0.014(10) 0.005(7)
C90 0.062(9) 0.038(7) 0.078(10) -0.012(7) -0.016(8) 0.000(6)
C91 0.030(6) 0.043(7) 0.055(7) 0.011(6) -0.007(5) -0.003(5)
C92 0.032(6) 0.050(7) 0.045(7) 0.003(6) -0.004(5) 0.002(5)
C93 0.035(6) 0.053(7) 0.046(7) -0.001(6) 0.000(5) -0.004(5)
C94 0.035(6) 0.030(6) 0.058(7) -0.003(5) -0.010(5) -0.005(5)
C95 0.087(10) 0.039(7) 0.066(9) -0.005(6) -0.010(8) 0.005(7)
C96 0.041(6) 0.035(6) 0.049(7) 0.009(5) -0.011(5) -0.004(5)
C97 0.045(7) 0.032(6) 0.059(8) 0.010(5) -0.005(6) -0.011(5)
C98 0.061(9) 0.081(10) 0.042(7) -0.008(7) -0.001(6) 0.012(8)
C99 0.089(12) 0.070(10) 0.064(10) -0.013(8) -0.012(9) 0.002(9)
C100 0.066(10) 0.043(8) 0.089(12) -0.005(8) 0.017(9) 0.012(7)
C101 0.055(9) 0.058(9) 0.099(12) -0.008(9) -0.010(8) 0.014(7)
C102 0.064(9) 0.046(8) 0.064(8) -0.009(6) -0.016(7) 0.003(6)
C103 0.045(7) 0.056(8) 0.058(8) -0.001(6) -0.001(6) -0.007(6)
C104 0.051(8) 0.071(9) 0.067(9) 0.006(7) -0.027(7) -0.006(7)
C105 0.069(11) 0.100(14) 0.109(14) -0.006(12) -0.017(10) -0.024(10)
C106 0.071(12) 0.098(15) 0.146(19) -0.040(14) -0.018(12) -0.036(11)
C107 0.089(14) 0.068(12) 0.143(18) 0.025(12) -0.019(13) -0.019(10)
C108 0.078(10) 0.049(8) 0.086(11) -0.001(7) -0.022(8) -0.029(8)
C109 0.049(7) 0.048(7) 0.049(7) 0.009(6) 0.003(6) -0.006(6)
C110 0.056(8) 0.034(6) 0.051(7) 0.002(5) -0.007(6) 0.005(5)
C111 0.068(9) 0.055(9) 0.059(9) 0.022(7) -0.013(7) -0.005(7)
C112 0.076(10) 0.044(8) 0.063(9) 0.006(7) -0.023(8) -0.010(7)
C113 0.079(10) 0.034(7) 0.051(8) -0.004(6) 0.002(7) 0.003(6)
C114 0.066(8) 0.034(6) 0.045(7) 0.008(5) -0.005(6) -0.001(6)
C115 0.044(7) 0.039(7) 0.071(9) 0.016(6) -0.010(6) -0.005(5)
C116 0.066(9) 0.060(9) 0.095(11) 0.031(8) -0.031(9) -0.025(8)
C117 0.085(11) 0.056(9) 0.095(12) 0.033(9) -0.011(10) -0.012(8)
C118 0.060(9) 0.048(9) 0.125(15) -0.001(9) 0.004(10) -0.013(7)
C119 0.053(9) 0.062(10) 0.107(12) -0.002(9) -0.032(8) -0.006(7)
C120 0.060(8) 0.044(8) 0.070(9) 0.002(7) -0.002(7) 0.009(6)
C121 0.038(8) 0.133(16) 0.101(13) 0.076(12) -0.026(8) -0.032(9)
C122 0.064(8) 0.044(7) 0.038(6) -0.001(5) -0.016(6) -0.014(6)
C123 0.068(14) 0.19(3) 0.23(3) -0.11(3) -0.037(17) -0.038(16)
C124 0.066(14) 0.101(17) 0.23(3) -0.05(2) -0.013(17) -0.037(13)
C125 0.15(2) 0.19(3) 0.086(15) -0.045(18) 0.004(16) -0.12(2)
C126 0.061(13) 0.108(17) 0.23(3) -0.010(18) -0.031(16) -0.037(12)
F1 0.054(5) 0.097(6) 0.069(5) 0.036(5) -0.008(4) -0.027(4)
F2 0.141(10) 0.081(7) 0.136(10) 0.017(7) -0.036(8) -0.026(7)
F3 0.054(5) 0.108(7) 0.108(7) 0.063(6) -0.018(5) 0.002(5)
F4 0.161(14) 0.140(13) 0.32(3) -0.103(15) -0.120(16) 0.042(10)
F5 0.165(15) 0.117(12) 0.59(4) -0.131(18) -0.21(2) 0.027(10)
F6 0.169(18) 0.39(4) 0.31(3) -0.11(3) 0.11(2) -0.02(2)
F7 0.25(3) 0.89(9) 0.19(2) -0.19(4) -0.14(2) 0.09(4)
F8 0.120(14) 0.57(5) 0.27(2) -0.27(3) 0.051(15) -0.08(2)
F9 0.50(5) 0.157(18) 0.27(3) -0.13(2) 0.10(3) -0.13(3)
O5 0.042(5) 0.046(5) 0.055(5) 0.009(4) -0.013(4) 0.004(4)
O6 0.041(5) 0.051(5) 0.064(6) 0.016(4) 0.001(4) -0.001(4)
O7 0.29(3) 0.17(2) 0.23(2) -0.005(17) 0.10(2) -0.13(2)
O8 0.068(7) 0.080(8) 0.120(10) -0.008(7) -0.029(7) -0.005(6)
O9 0.106(12) 0.24(2) 0.140(14) -0.055(14) -0.004(10) -0.047(13)
O10 0.079(13) 0.37(4) 0.45(4) -0.25(3) 0.003(19) 0.010(17)
O1S 0.103(8) 0.068(7) 0.056(6) 0.031(5) -0.022(6) -0.016(6)
O2S 0.180(18) 0.079(11) 0.24(2) -0.003(12) -0.015(16) 0.014(11)
O3S 0.34(3) 0.134(15) 0.068(9) 0.035(9) -0.006(13) -0.111(18)
O4S 0.096(8) 0.070(7) 0.096(8) -0.032(6) -0.005(7) -0.003(6)
O5S 0.34(3) 0.134(15) 0.097(11) -0.033(10) 0.004(15) -0.102(17)
O6S 0.29(3) 0.128(19) 0.35(4) -0.04(2) -0.04(3) 0.006(19)
O7S 0.077(8) 0.60(5) 0.157(16) 0.13(2) -0.041(9) -0.004(17)
O8S 0.51(5) 0.026(8) 0.56(5) 0.070(17) 0.29(4) -0.004(15)
O9S 0.085(8) 0.116(10) 0.064(7) 0.023(6) -0.004(6) 0.001(7)
O10S 0.16(2) 0.84(9) 0.54(6) 0.53(7) -0.07(3) -0.12(4)
O11S 0.089(10) 0.126(12) 0.205(16) -0.001(11) -0.061(10) 0.016(8)
O12S 0.80(10) 0.22(3) 0.37(5) -0.14(3) -0.03(5) -0.05(4)
C1S 0.115(15) 0.112(15) 0.056(10) 0.030(9) -0.022(10) -0.004(11)
C2S 0.12(2) 0.15(2) 0.20(3) -0.01(2) -0.047(19) -0.032(17)
C3S 0.16(2) 0.12(2) 0.23(3) 0.14(2) 0.09(2) 0.081(18)
C4S 0.104(14) 0.058(10) 0.117(14) -0.036(10) -0.034(12) -0.004(9)
C5S 0.12(2) 0.24(3) 0.23(3) 0.15(3) -0.08(2) -0.03(2)
C6S 0.45(6) 0.14(2) 0.24(4) -0.09(3) -0.17(4) 0.21(3)

loop_
_atom_type_symbol
_atom_type_description
_atom_type_scat_dispersion_real
_atom_type_scat_dispersion_imag
_atom_type_scat_source
C C 0.0033 0.0016 'International Tables Vol C Tables 4.2.6.8 and 6.1.1.4'
H H 0.0000 0.0000 'International Tables Vol C Tables 4.2.6.8 and 6.1.1.4'
N N 0.0061 0.0033 'International Tables Vol C Tables 4.2.6.8 and 6.1.1.4'
P P 0.1023 0.0942 'International Tables Vol C Tables 4.2.6.8 and 6.1.1.4'
S S 0.1246 0.1234 'International Tables Vol C Tables 4.2.6.8 and 6.1.1.4'
Au Au -2.0133 8.8022 'International Tables Vol C Tables 4.2.6.8 and 6.1.1.4'
O O 0.0106 0.0060 'International Tables Vol C Tables 4.2.6.8 and 6.1.1.4'
F F 0.0171 0.0103 'International Tables Vol C Tables 4.2.6.8 and 6.1.1.4'

loop_
_geom_angle_atom_site_label_1
_geom_angle_atom_site_label_2
_geom_angle_atom_site_label_3
_geom_angle
N1 Au1 P1 173.1(2)
N1 Au1 Au2 86.2(2)
P1 Au1 Au2 94.35(7)
P2 Au2 S1 172.67(11)
P2 Au2 Au1 90.16(7)
S1 Au2 Au1 89.30(7)
P2 Au2 Au3 107.81(8)
S1 Au2 Au3 79.31(8)
Au1 Au2 Au3 107.340(19)
N3 Au3 P3 168.4(2)
N3 Au3 Au4 87.2(2)
P3 Au3 Au4 92.94(7)
N3 Au3 Au2 83.2(2)
P3 Au3 Au2 106.76(7)
Au4 Au3 Au2 118.969(18)
P4 Au4 S2 176.00(10)
P4 Au4 Au3 92.22(7)
S2 Au4 Au3 87.67(7)
P4 Au4 Au5 113.62(7)
S2 Au4 Au5 70.21(7)
Au3 Au4 Au5 106.317(17)
N5 Au5 P5 178.3(2)
N5 Au5 Au6 86.0(2)
P5 Au5 Au6 92.47(7)
N5 Au5 Au4 88.5(2)
P5 Au5 Au4 92.09(7)
Au6 Au5 Au4 133.209(19)
P6 Au6 S3 173.05(11)
P6 Au6 Au5 91.73(7)
S3 Au6 Au5 88.53(7)
P6 Au6 Au7 116.35(8)
S3 Au6 Au7 70.55(8)
Au5 Au6 Au7 93.695(17)
P7 Au7 S4 173.06(11)
P7 Au7 Au8 90.06(8)
S4 Au7 Au8 89.38(7)
P7 Au7 Au6 96.75(8)
S4 Au7 Au6 88.77(7)
Au8 Au7 Au6 131.66(2)
N7 Au8 P8 172.9(3)
N7 Au8 Au7 84.9(3)
P8 Au8 Au7 95.40(8)
C7 P1 C13 105.9(5)
C7 P1 C6 104.4(5)
C13 P1 C6 107.6(5)
C7 P1 Au1 109.5(4)
C13 P1 Au1 118.7(4)
C6 P1 Au1 109.8(3)
C19 P2 C25 105.0(5)
C19 P2 C6 104.6(5)
C25 P2 C6 104.9(5)
C19 P2 Au2 118.5(4)
C25 P2 Au2 111.2(4)
C6 P2 Au2 111.4(4)
C37 P3 C36 104.5(5)
C37 P3 C43 110.2(6)
C36 P3 C43 103.8(5)
C37 P3 Au3 108.8(4)
C36 P3 Au3 111.4(4)
C43 P3 Au3 117.4(4)
C55 P4 C49 107.3(5)
C55 P4 C36 106.1(5)
C49 P4 C36 101.7(5)
C55 P4 Au4 112.8(4)
C49 P4 Au4 118.5(4)
C36 P4 Au4 109.4(4)
C67 P5 C73 105.1(5)
C67 P5 C66 105.9(5)
C73 P5 C66 103.3(5)
C67 P5 Au5 115.8(3)
C73 P5 Au5 114.0(3)
C66 P5 Au5 111.6(4)
C85 P6 C79 107.3(5)
C85 P6 C66 106.6(5)
C79 P6 C66 104.3(5)
C85 P6 Au6 114.5(4)
C79 P6 Au6 115.6(4)
C66 P6 Au6 107.7(4)
C97 P7 C103 103.8(6)
C97 P7 C96 105.7(5)
C103 P7 C96 107.4(6)
C97 P7 Au7 117.8(4)
C103 P7 Au7 110.8(4)
C96 P7 Au7 110.6(4)
C115 P8 C96 104.8(6)
C115 P8 C109 104.8(6)
C96 P8 C109 108.2(6)
C115 P8 Au8 119.5(4)
C96 P8 Au8 108.7(4)
C109 P8 Au8 110.2(4)
C1 S1 Au2 108.2(3)
C31 S2 Au4 109.0(4)
C61 S3 Au6 108.6(4)
C91 S4 Au7 108.3(4)
C1 N1 C2 121.4(9)
C1 N1 Au1 128.1(7)
C2 N1 Au1 110.4(7)
C1 N2 C4 121.3(9)
C31 N3 C34 119.9(9)
C31 N3 Au3 127.9(7)
C34 N3 Au3 112.3(7)
C31 N4 C32 119.9(10)
C61 N5 C64 119.6(9)
C61 N5 Au5 127.8(7)
C64 N5 Au5 112.5(6)
C62 N6 C61 122.5(9)
C91 N7 C94 119.0(10)
C91 N7 Au8 131.3(8)
C94 N7 Au8 109.5(7)
C91 N8 C92 120.7(10)
N2 C1 N1 120.8(10)
N2 C1 S1 113.6(7)
N1 C1 S1 125.6(8)
O1 C2 N1 119.4(11)
O1 C2 C3 122.9(10)
N1 C2 C3 117.7(10)
C4 C3 C2 118.3(10)
C3 C4 N2 120.1(10)
C3 C4 C5 124.4(11)
N2 C4 C5 115.5(10)
P2 C6 P1 112.5(5)
C12 C7 C8 118.7(11)
C12 C7 P1 122.6(9)
C8 C7 P1 118.7(9)
C9 C8 C7 121.6(13)
C8 C9 C10 119.6(13)
C9 C10 C11 121.3(12)
C12 C11 C10 118.6(12)
C11 C12 C7 120.1(13)
C14 C13 C18 119.0(11)
C14 C13 P1 119.7(8)
C18 C13 P1 121.3(9)
C13 C14 C15 119.2(11)
C16 C15 C14 120.7(12)
C15 C16 C17 120.5(12)
C18 C17 C16 118.6(11)
C17 C18 C13 121.9(12)
C24 C19 C20 118.4(11)
C24 C19 P2 125.2(10)
C20 C19 P2 116.1(9)
C21 C20 C19 118.4(13)
C20 C21 C22 120.7(14)
C23 C22 C21 118.7(13)
C24 C23 C22 122.0(14)
C23 C24 C19 121.7(13)
C26 C25 C30 120.6(12)
C26 C25 P2 122.1(9)
C30 C25 P2 117.4(10)
C25 C26 C27 122.3(13)
C26 C27 C28 116.5(16)
C29 C28 C27 124.3(16)
C28 C29 C30 119.0(16)
C25 C30 C29 117.2(14)
N3 C31 N4 121.8(10)
N3 C31 S2 126.0(8)
N4 C31 S2 112.2(9)
C33 C32 N4 119.5(11)
C33 C32 C35 125.3(12)
N4 C32 C35 115.2(11)
C32 C33 C34 121.5(12)
O2 C34 C33 124.6(12)
O2 C34 N3 118.1(11)
C33 C34 N3 117.2(11)
P3 C36 P4 115.9(5)
C42 C37 C38 118.5(11)
C42 C37 P3 122.7(9)
C38 C37 P3 118.8(9)
C39 C38 C37 121.8(12)
C40 C39 C38 117.7(13)
C39 C40 C41 123.1(13)
C40 C41 C42 118.6(14)
C37 C42 C41 120.2(12)
C44 C43 C48 118.0(13)
C44 C43 P3 119.0(10)
C48 C43 P3 123.0(10)
C43 C44 C45 121.0(14)
C46 C45 C44 118.5(16)
C45 C46 C47 121.2(15)
C48 C47 C46 118.8(16)
C47 C48 C43 122.5(16)
C54 C49 C50 119.8(10)
C54 C49 P4 122.5(8)
C50 C49 P4 117.7(7)
C51 C50 C49 121.7(10)
C50 C51 C52 118.4(10)
C53 C52 C51 120.6(11)
C52 C53 C54 121.7(11)
C49 C54 C53 117.8(10)
C60 C55 C56 117.5(11)
C60 C55 P4 123.1(9)
C56 C55 P4 119.4(8)
C57 C56 C55 120.9(12)
C56 C57 C58 119.8(13)
C59 C58 C57 119.9(13)
C58 C59 C60 120.2(12)
C59 C60 C55 121.7(12)
N5 C61 N6 121.3(10)
N5 C61 S3 125.4(8)
N6 C61 S3 113.3(8)
N6 C62 C63 118.8(10)
N6 C62 C65 118.1(10)
C63 C62 C65 123.1(11)
C62 C63 C64 121.1(11)
O3 C64 N5 119.2(9)
O3 C64 C63 124.1(11)
N5 C64 C63 116.7(9)
P5 C66 P6 114.2(6)
C72 C67 C68 118.4(10)
C72 C67 P5 121.9(8)
C68 C67 P5 119.7(8)
C69 C68 C67 119.6(10)
C70 C69 C68 120.9(11)
C69 C70 C71 121.3(11)
C72 C71 C70 117.3(11)
C67 C72 C71 122.4(11)
C78 C73 C74 118.2(10)
C78 C73 P5 122.0(8)
C74 C73 P5 119.7(8)
C75 C74 C73 121.3(10)
C74 C75 C76 121.4(11)
C77 C76 C75 117.6(11)
C76 C77 C78 122.4(11)
C73 C78 C77 119.1(11)
C84 C79 C80 116.0(12)
C84 C79 P6 120.0(11)
C80 C79 P6 124.0(9)
C81 C80 C79 121.3(13)
C82 C81 C80 121.5(14)
C83 C82 C81 118.4(14)
C82 C83 C84 120.0(15)
C79 C84 C83 122.6(15)
C86 C85 C90 119.5(12)
C86 C85 P6 121.9(10)
C90 C85 P6 118.6(10)
C87 C86 C85 120.7(12)
C86 C87 C88 120.7(14)
C89 C88 C87 119.7(15)
C88 C89 C90 121.3(15)
C85 C90 C89 117.9(14)
N7 C91 N8 121.8(11)
N7 C91 S4 122.9(9)
N8 C91 S4 115.4(9)
C93 C92 N8 119.7(11)
C93 C92 C95 125.1(12)
N8 C92 C95 115.2(10)
C92 C93 C94 121.5(12)
O4 C94 N7 118.0(10)
O4 C94 C93 125.0(11)
N7 C94 C93 117.0(10)
P8 C96 P7 116.4(6)
C102 C97 C98 116.0(12)
C102 C97 P7 125.8(10)
C98 C97 P7 118.2(10)
C99 C98 C97 120.2(14)
C100 C99 C98 120.3(14)
C101 C100 C99 121.1(14)
C100 C101 C102 118.6(15)
C97 C102 C101 123.6(14)
C104 C103 C108 121.5(13)
C104 C103 P7 119.7(11)
C108 C103 P7 118.7(11)
C103 C104 C105 121.3(15)
C104 C105 C106 115.4(17)
C107 C106 C105 119.8(16)
C108 C107 C106 123.8(17)
C107 C108 C103 118.3(16)
C114 C109 C110 119.4(12)
C114 C109 P8 118.0(10)
C110 C109 P8 122.5(10)
C111 C110 C109 119.1(12)
C112 C111 C110 122.4(13)
C111 C112 C113 116.0(13)
C114 C113 C112 123.4(12)
C113 C114 C109 119.7(12)
C120 C115 C116 117.8(12)
C120 C115 P8 121.2(9)
C116 C115 P8 120.9(10)
C117 C116 C115 123.9(15)
C116 C117 C118 118.3(14)
C119 C118 C117 119.4(14)
C118 C119 C120 119.5(15)
C115 C120 C119 120.8(13)
F1 C121 F3 112.1(12)
F1 C121 F2 100.8(12)
F3 C121 F2 99.4(16)
F1 C121 C122 117.0(15)
F3 C121 C122 118.2(11)
F2 C121 C122 105.7(13)
O5 C122 O6 132.2(11)
O5 C122 C121 115.5(11)
O6 C122 C121 112.3(11)
F4 C123 F5 106(3)
F4 C123 F6 106(2)
F5 C123 F6 100(2)
F4 C123 C124 115(2)
F5 C123 C124 118.2(17)
F6 C123 C124 110(3)
O8 C124 O7 129(3)
O8 C124 C123 112(3)
O7 C124 C123 118(2)
F8 C125 F9 104(3)
F8 C125 F7 110(3)
F9 C125 F7 95(3)
F8 C125 C126 119.1(18)
F9 C125 C126 115(2)
F7 C125 C126 111(3)
O9 C126 O10 121(2)
O9 C126 C125 121.3(19)
O10 C126 C125 117(2)

loop_
_geom_bond_atom_site_label_1
_geom_bond_atom_site_label_2
_geom_bond_distance
Au1 N1 2.093(8)
Au1 P1 2.241(3)
Au1 Au2 2.8671(6)
Au2 P2 2.279(3)
Au2 S1 2.321(3)
Au2 Au3 3.2497(7)
Au3 N3 2.078(9)
Au3 P3 2.235(3)
Au3 Au4 2.8861(6)
Au4 P4 2.273(3)
Au4 S2 2.327(3)
Au4 Au5 3.2363(6)
Au5 N5 2.106(8)
Au5 P5 2.252(3)
Au5 Au6 2.8864(6)
Au6 P6 2.276(3)
Au6 S3 2.323(3)
Au6 Au7 3.3538(7)
Au7 P7 2.287(3)
Au7 S4 2.337(3)
Au7 Au8 2.8617(7)
Au8 N7 2.093(9)
Au8 P8 2.236(3)
P1 C7 1.817(12)
P1 C13 1.824(11)
P1 C6 1.833(10)
P2 C19 1.795(11)
P2 C25 1.824(12)
P2 C6 1.828(10)
P3 C37 1.796(12)
P3 C36 1.831(10)
P3 C43 1.831(13)
P4 C55 1.787(11)
P4 C49 1.805(10)
P4 C36 1.819(11)
P5 C67 1.804(10)
P5 C73 1.816(10)
P5 C66 1.814(11)
P6 C85 1.794(12)
P6 C79 1.790(12)
P6 C66 1.843(12)
P7 C97 1.799(12)
P7 C103 1.825(13)
P7 C96 1.835(11)
P8 C115 1.792(13)
P8 C96 1.784(12)
P8 C109 1.796(13)
S1 C1 1.733(11)
S2 C31 1.732(11)
S3 C61 1.737(11)
S4 C91 1.748(13)
N1 C1 1.353(12)
N1 C2 1.377(14)
N2 C1 1.343(13)
N2 C4 1.390(14)
N3 C31 1.331(14)
N3 C34 1.420(14)
N4 C31 1.372(13)
N4 C32 1.387(15)
N5 C61 1.349(12)
N5 C64 1.381(14)
N6 C62 1.330(15)
N6 C61 1.355(14)
N7 C91 1.331(14)
N7 C94 1.412(14)
N8 C91 1.343(14)
N8 C92 1.346(14)
O1 C2 1.216(13)
O2 C34 1.230(14)
O3 C64 1.225(12)
O4 C94 1.238(13)
C2 C3 1.474(16)
C3 C4 1.364(15)
C4 C5 1.489(15)
C7 C12 1.393(16)
C7 C8 1.399(17)
C8 C9 1.346(17)
C9 C10 1.356(18)
C10 C11 1.412(19)
C11 C12 1.372(17)
C13 C14 1.381(15)
C13 C18 1.390(15)
C14 C15 1.356(17)
C15 C16 1.393(18)
C16 C17 1.360(18)
C17 C18 1.354(16)
C19 C24 1.391(16)
C19 C20 1.442(16)
C20 C21 1.396(18)
C21 C22 1.41(2)
C22 C23 1.37(2)
C23 C24 1.347(17)
C25 C26 1.343(17)
C25 C30 1.420(17)
C26 C27 1.373(17)
C27 C28 1.40(2)
C28 C29 1.32(2)
C29 C30 1.43(2)
C32 C33 1.339(17)
C32 C35 1.537(16)
C33 C34 1.413(17)
C37 C42 1.386(17)
C37 C38 1.390(16)
C38 C39 1.388(17)
C39 C40 1.38(2)
C40 C41 1.35(2)
C41 C42 1.417(18)
C43 C44 1.355(16)
C43 C48 1.366(18)
C44 C45 1.402(19)
C45 C46 1.33(2)
C46 C47 1.39(2)
C47 C48 1.331(19)
C49 C54 1.396(14)
C49 C50 1.422(14)
C50 C51 1.381(15)
C51 C52 1.410(15)
C52 C53 1.376(16)
C53 C54 1.425(15)
C55 C60 1.383(15)
C55 C56 1.426(15)
C56 C57 1.361(17)
C57 C58 1.408(19)
C58 C59 1.370(18)
C59 C60 1.376(16)
C62 C63 1.345(16)
C62 C65 1.524(16)
C63 C64 1.454(15)
C67 C72 1.375(14)
C67 C68 1.416(14)
C68 C69 1.379(15)
C69 C70 1.344(16)
C70 C71 1.417(18)
C71 C72 1.382(16)
C73 C78 1.384(14)
C73 C74 1.381(14)
C74 C75 1.363(14)
C75 C76 1.371(15)
C76 C77 1.361(17)
C77 C78 1.394(16)
C79 C84 1.342(18)
C79 C80 1.380(17)
C80 C81 1.367(17)
C81 C82 1.358(19)
C82 C83 1.33(2)
C83 C84 1.40(2)
C85 C86 1.421(17)
C85 C90 1.420(18)
C86 C87 1.351(18)
C87 C88 1.41(2)
C88 C89 1.38(2)
C89 C90 1.42(2)
C92 C93 1.333(15)
C92 C95 1.527(16)
C93 C94 1.391(16)
C97 C102 1.360(17)
C97 C98 1.418(17)
C98 C99 1.37(2)
C99 C100 1.36(2)
C100 C101 1.34(2)
C101 C102 1.376(18)
C103 C104 1.340(18)
C103 C108 1.421(18)
C104 C105 1.43(2)
C105 C106 1.46(3)
C106 C107 1.36(3)
C107 C108 1.33(2)
C109 C114 1.376(17)
C109 C110 1.427(16)
C110 C111 1.373(17)
C111 C112 1.393(19)
C112 C113 1.407(18)
C113 C114 1.359(17)
C115 C120 1.384(18)
C115 C116 1.395(17)
C116 C117 1.32(2)
C117 C118 1.46(2)
C118 C119 1.36(2)
C119 C120 1.420(19)
C121 F1 1.299(17)
C121 F3 1.296(15)
C121 F2 1.47(2)
C121 C122 1.528(18)
C122 O5 1.245(14)
C122 O6 1.246(14)
C123 F4 1.27(3)
C123 F5 1.28(3)
C123 F6 1.39(3)
C123 C124 1.54(4)
C124 O8 1.222(16)
C124 O7 1.32(3)
C125 F8 1.257(16)
C125 F9 1.18(3)
C125 F7 1.20(3)
C125 C126 1.466(17)
C126 O9 1.199(15)
C126 O10 1.214(16)
O1S C1S 1.432(18)
O2S C2S 1.49(3)
O3S C3S 1.58(4)
O4S C4S 1.434(17)
O5S C5S 1.541(17)
O6S C6S 1.421(18)
